data_2206209
loop_
_publ_author_name
'Siero\'n, Les\/law'

_publ_section_title
;
 Quinolinium perchlorate
;
_journal_issue 7
_journal_name_full 'Acta Crystallographica Section E'
_journal_page_first o2091
_journal_page_last o2092
_journal_paper_doi 10.1107/S1600536805017927
_journal_volume 61
_journal_year 2005
_chemical_formula_iupac 'C9 H8 N +, Cl O4 -'
_chemical_formula_moiety 'C9 H8 N +, Cl O4 -'
_chemical_formula_sum 'C9 H8 Cl N O4'
_chemical_formula_weight 229.61
_chemical_name_systematic 'Quinolinum perchlorate'
_space_group_IT_number 14
_symmetry_cell_setting monoclinic
_symmetry_space_group_name_Hall '-P 2ybc'
_symmetry_space_group_name_H-M 'P 1 21/c 1'
_atom_sites_solution_hydrogens difmap
_atom_sites_solution_primary direct
_atom_sites_solution_secondary direct
_cell_angle_alpha 90
_cell_angle_beta 99.401(6)
_cell_angle_gamma 90
_cell_formula_units_Z 4
_cell_length_a 5.4935(5)
_cell_length_b 22.3315(10)
_cell_length_c 7.9970(4)
_cell_measurement_reflns_used 7554
_cell_measurement_temperature 291
_cell_measurement_theta_max 30.3
_cell_measurement_theta_min 1.8
_cell_volume 967.88(11)
_computing_cell_refinement 'CrysAlis RED (Oxford Diffraction, 2004)'
_computing_data_collection 'CrysAlis CCD (Oxford Diffraction, 2004)'
_computing_data_reduction 'CrysAlis RED'
_computing_molecular_graphics 'SHELXTL and MERCURY (Version 1.3; Bruno <i>et al.</i>, 2002)'
_computing_publication_material 'PLATON (Spek, 2003)'
_computing_structure_refinement SHELXTL
_computing_structure_solution 'SHELXTL (Sheldrick, 2003)'
_diffrn_ambient_temperature 291
_diffrn_detector_area_resol_mean 8.2356
_diffrn_measured_fraction_theta_full 0.984
_diffrn_measured_fraction_theta_max 0.984
_diffrn_measurement_device_type 'Kuma KM-4 CCD diffractometer'
_diffrn_measurement_method '\w scans'
_diffrn_radiation_monochromator graphite
_diffrn_radiation_type MoK\a
_diffrn_radiation_wavelength 0.71073
_diffrn_reflns_av_R_equivalents 0.0226
_diffrn_reflns_av_sigmaI/netI 0.0139
_diffrn_reflns_limit_h_max 7
_diffrn_reflns_limit_h_min -5
_diffrn_reflns_limit_k_max 28
_diffrn_reflns_limit_k_min -28
_diffrn_reflns_limit_l_max 10
_diffrn_reflns_limit_l_min -10
_diffrn_reflns_number 8865
_diffrn_reflns_reduction_process ' ?'
_diffrn_reflns_theta_full 27.50
_diffrn_reflns_theta_max 27.50
_diffrn_reflns_theta_min 3.16
_diffrn_standards_decay_% 0
_diffrn_standards_number 0
_exptl_absorpt_coefficient_mu 0.387
_exptl_absorpt_correction_type none
_exptl_crystal_colour colourless
_exptl_crystal_density_diffrn 1.576
_exptl_crystal_density_method 'Not measured'
_exptl_crystal_description Prism
_exptl_crystal_F_000 472
_exptl_crystal_size_max 0.6
_exptl_crystal_size_mid 0.3
_exptl_crystal_size_min 0.2
_refine_diff_density_max 0.255
_refine_diff_density_min -0.362
_refine_ls_extinction_coef 0.030(3)
_refine_ls_extinction_expression FC^*^=KFC[1+0.001XFC^2^\L^3^/SIN(2\Q)]^-1/4^
_refine_ls_extinction_method SHELXL97
_refine_ls_goodness_of_fit_ref 1.033
_refine_ls_hydrogen_treatment refall
_refine_ls_matrix_type full
_refine_ls_number_parameters 169
_refine_ls_number_reflns 2190
_refine_ls_number_restraints 0
_refine_ls_restrained_S_all 1.033
_refine_ls_R_factor_all 0.0428
_refine_ls_R_factor_gt 0.0378
_refine_ls_shift/su_max 0.000
_refine_ls_shift/su_mean 0.000
_refine_ls_structure_factor_coef Fsqd
_refine_ls_weighting_details 'w=1/[\s^2^(Fo^2^)+(0.0527P)^2^+0.3838P] where P=(Fo^2^+2Fc^2^)/3'
_refine_ls_weighting_scheme calc
_refine_ls_wR_factor_gt 0.1036
_refine_ls_wR_factor_ref 0.1075
_reflns_number_gt 1921
_reflns_number_total 2190
_reflns_threshold_expression I>2\s(I)
_cod_data_source_file hg6203.cif
_cod_data_source_block I
_cod_depositor_comments
;
The following automatic conversions were performed:
'_symmetry_cell_setting' value 'Monoclinic' changed to 'monoclinic'
according to '/home/saulius/struct/CIF-dictionaries/cif_core.dic'
dictionary named 'cif_core.dic' version 2.4.1 from 2010-06-29.

Automatic conversion script
Id: cif_fix_enum 1527 2010-12-29 10:47:43Z saulius 

The following automatic conversions were performed:

'_symmetry_cell_setting' value 'Monoclinic' changed to 'monoclinic'
according to /home/saulius/struct/CIF-dictionaries/cif_core.dic
dictionary named 'cif_core.dic' version 2.4.1 from 2010-06-29.

Automatic conversion script
Id: cif_fix_values 1715 2011-07-08 13:25:40Z adriana 
;
_cod_original_sg_symbol_H-M 'P 21/c'
_cod_database_code 2206209
_cod_database_fobs_code 2206209

loop_
_symmetry_equiv_pos_site_id
_symmetry_equiv_pos_as_xyz
1 x,y,z
2 -x,1/2+y,1/2-z
3 -x,-y,-z
4 x,1/2-y,1/2+z

loop_
_atom_site_aniso_label
_atom_site_aniso_U_11
_atom_site_aniso_U_22
_atom_site_aniso_U_33
_atom_site_aniso_U_12
_atom_site_aniso_U_13
_atom_site_aniso_U_23
N1 0.0482(8) 0.0593(9) 0.0420(8) 0.0028(7) 0.0133(7) 0.0020(6)
C2 0.0586(11) 0.0546(11) 0.0521(11) 0.0102(9) 0.0059(8) -0.0031(8)
C3 0.0668(12) 0.0443(10) 0.0581(11) -0.0019(9) 0.0021(9) 0.0067(8)
C4 0.0540(10) 0.0547(11) 0.0492(10) -0.0086(8) 0.0092(8) 0.0073(8)
C5 0.0499(10) 0.0631(11) 0.0442(9) -0.0014(8) 0.0131(8) -0.0047(8)
C6 0.0600(11) 0.0554(11) 0.0523(10) 0.0088(9) 0.0058(9) -0.0077(8)
C7 0.0651(12) 0.0439(10) 0.0520(10) -0.0020(8) -0.0016(9) 0.0021(8)
C8 0.0525(10) 0.0540(10) 0.0430(9) -0.0086(8) 0.0062(8) 0.0072(7)
C9 0.0413(8) 0.0474(9) 0.0339(7) -0.0021(6) 0.0036(6) 0.0007(6)
C10 0.0426(8) 0.0484(9) 0.0363(8) -0.0046(7) 0.0052(6) 0.0007(6)
Cl 0.0501(3) 0.0465(3) 0.0488(3) 0.0042(2) 0.0155(2) 0.0010(2)
O1 0.0883(11) 0.0560(9) 0.0921(12) -0.0146(8) 0.0345(9) 0.0052(8)
O2 0.1059(13) 0.0565(9) 0.0892(12) -0.0006(8) 0.0449(10) -0.0171(8)
O3 0.0926(14) 0.1481(19) 0.0557(10) 0.0361(12) 0.0001(9) 0.0074(11)
O4 0.0551(9) 0.0696(10) 0.1013(13) 0.0066(7) 0.0291(8) 0.0006(8)

loop_
_atom_site_label
_atom_site_fract_x
_atom_site_fract_y
_atom_site_fract_z
_atom_site_U_iso_or_equiv
_atom_site_thermal_displace_type
_atom_site_occupancy
_atom_site_type_symbol
N1 0.7265(3) 0.85760(7) 0.1929(2) 0.0492(5) Uani 1.000 N
C2 0.7206(4) 0.80050(9) 0.2365(3) 0.0555(6) Uani 1.000 C
C3 0.5587(4) 0.78096(9) 0.3395(3) 0.0573(6) Uani 1.000 C
C4 0.4031(4) 0.82090(9) 0.3971(2) 0.0526(6) Uani 1.000 C
C5 0.2448(3) 0.92534(9) 0.4000(2) 0.0518(6) Uani 1.000 C
C6 0.2542(4) 0.98292(9) 0.3460(3) 0.0563(6) Uani 1.000 C
C7 0.4273(4) 1.00048(9) 0.2448(2) 0.0549(6) Uani 1.000 C
C8 0.5876(3) 0.96036(9) 0.1949(2) 0.0500(6) Uani 1.000 C
C9 0.5757(3) 0.90021(7) 0.24515(19) 0.0412(5) Uani 1.000 C
C10 0.4060(3) 0.88192(8) 0.3504(2) 0.0426(5) Uani 1.000 C
Cl 0.09830(8) 0.64588(2) 0.35498(5) 0.0476(2) Uani 1.000 Cl
O1 0.0144(3) 0.59498(7) 0.4403(2) 0.0766(6) Uani 1.000 O
O2 0.0794(3) 0.69763(7) 0.4590(2) 0.0806(7) Uani 1.000 O
O3 -0.0501(4) 0.65437(11) 0.1949(2) 0.1001(9) Uani 1.000 O
O4 0.3474(3) 0.63731(7) 0.3344(2) 0.0735(6) Uani 1.000 O
H1 0.819(4) 0.8691(10) 0.127(3) 0.055(6) Uiso 1.000 H
H2 0.821(4) 0.7767(10) 0.191(3) 0.064(6) Uiso 1.000 H
H3 0.561(5) 0.7424(12) 0.364(3) 0.080(8) Uiso 1.000 H
H4 0.295(4) 0.8091(9) 0.467(3) 0.055(6) Uiso 1.000 H
H5 0.129(4) 0.9120(9) 0.473(3) 0.060(6) Uiso 1.000 H
H6 0.145(4) 1.0124(11) 0.380(3) 0.068(6) Uiso 1.000 H
H7 0.432(4) 1.0391(11) 0.217(3) 0.067(7) Uiso 1.000 H
H8 0.703(4) 0.9714(9) 0.127(3) 0.056(5) Uiso 1.000 H

loop_
_atom_type_symbol
_atom_type_description
_atom_type_scat_dispersion_real
_atom_type_scat_dispersion_imag
_atom_type_scat_source
O O 0.0106 0.0060 'International Tables Vol C Tables 4.2.6.8 and 6.1.1.4'
N N 0.0061 0.0033 'International Tables Vol C Tables 4.2.6.8 and 6.1.1.4'
Cl Cl 0.1484 0.1585 'International Tables Vol C Tables 4.2.6.8 and 6.1.1.4'
H H 0.0000 0.0000 'International Tables Vol C Tables 4.2.6.8 and 6.1.1.4'
C C 0.0033 0.0016 'International Tables Vol C Tables 4.2.6.8 and 6.1.1.4'

loop_
_geom_angle_atom_site_label_1
_geom_angle_atom_site_label_2
_geom_angle_atom_site_label_3
_geom_angle
_geom_angle_publ_flag
O1 Cl O2 107.55(9) yes
O1 Cl O3 110.68(12) yes
O1 Cl O4 109.77(10) yes
O2 Cl O3 109.31(12) yes
O2 Cl O4 109.75(10) yes
O3 Cl O4 109.74(11) yes
C2 N1 C9 123.12(17) yes
C2 N1 H1 120.6(15) no
C9 N1 H1 116.2(15) no
N1 C2 C3 120.56(19) no
C2 C3 C4 119.68(19) no
C3 C4 C10 120.36(18) no
C6 C5 C10 120.11(17) no
C5 C6 C7 120.82(19) no
C6 C7 C8 121.17(18) no
C7 C8 C9 118.84(16) no
N1 C9 C8 121.14(15) no
C8 C9 C10 120.77(15) no
N1 C9 C10 118.08(15) no
C4 C10 C5 123.55(16) no
C4 C10 C9 118.20(16) no
C5 C10 C9 118.24(16) no
N1 C2 H2 115.2(15) no
C3 C2 H2 124.2(15) no
C4 C3 H3 123.3(17) no
C2 C3 H3 117.0(17) no
C3 C4 H4 121.4(13) no
C10 C4 H4 118.3(13) no
C6 C5 H5 122.7(12) no
C10 C5 H5 117.2(12) no
C7 C6 H6 119.1(14) no
C5 C6 H6 120.1(14) no
C6 C7 H7 117.7(15) no
C8 C7 H7 121.1(15) no
C9 C8 H8 119.1(13) no
C7 C8 H8 122.0(13) no

loop_
_geom_bond_atom_site_label_1
_geom_bond_atom_site_label_2
_geom_bond_distance
_geom_bond_publ_flag
Cl O1 1.4400(15) yes
Cl O2 1.4377(15) yes
Cl O3 1.4134(18) yes
Cl O4 1.4179(15) yes
N1 C2 1.324(3) yes
N1 C9 1.371(2) yes
N1 H1 0.83(2) no
C2 C3 1.378(3) yes
C3 C4 1.366(3) yes
C4 C10 1.414(3) yes
C5 C6 1.360(3) yes
C5 C10 1.413(3) yes
C6 C7 1.402(3) yes
C7 C8 1.361(3) yes
C8 C9 1.407(3) yes
C9 C10 1.415(2) yes
C2 H2 0.89(2) no
C3 H3 0.88(3) no
C4 H4 0.92(2) no
C5 H5 0.98(2) no
C6 H6 0.96(2) no
C7 H7 0.89(2) no
C8 H8 0.93(2) no

loop_
_geom_hbond_atom_site_label_D
_geom_hbond_atom_site_label_H
_geom_hbond_atom_site_label_A
_geom_hbond_site_symmetry_A
_geom_hbond_distance_DH
_geom_hbond_distance_HA
_geom_hbond_distance_DA
_geom_hbond_angle_DHA
_geom_hbond_publ_flag
N1 H1 O1 4_664 0.83(2) 2.13(2) 2.958(2) 172(2) yes
N1 H1 O2 4_664 0.83(2) 2.59(2) 3.156(2) 127(2) yes
C2 H2 O2 4_664 0.89(2) 2.58(2) 3.200(3) 128(2) yes
C5 H5 O3 4_565 0.98(2) 2.62(2) 3.550(3) 158(2) yes
C7 H7 O4 2_655 0.89(2) 2.57(2) 3.395(3) 154(2) yes

loop_
_cod_related_entry_id
_cod_related_entry_database
_cod_related_entry_code
1 ChemSpider 14993870
